data_7704933
loop_
_publ_author_name
'Burger, Stefan'
'Kronawitter, Silva'
'Bostr\"om, Hanna L B'
'Zar\;eba, Jan K'
'Kieslich, Gregor'

_publ_section_title
;
 A new polar perovskite coordination network with azaspiroundecane as
 A-site cation.
;
_journal_issue 31
_journal_name_full 'Dalton transactions (Cambridge, England : 2003)'
_journal_page_first 10740
_journal_page_last 10744
_journal_paper_doi 10.1039/d0dt01968b
_journal_volume 49
_journal_year 2020
_chemical_formula_moiety 'C6 Cd N9, C10 H20 N'
_chemical_formula_sum 'C16 H20 Cd N10'
_chemical_formula_weight 464.82
_chemical_name_systematic '6-azaspiro[5.5]undecane cadmium dicyanamide'
_space_group_crystal_system orthorhombic
_space_group_IT_number 33
_space_group_name_Hall 'P 2c -2n'
_space_group_name_H-M_alt 'P n a 21'
_atom_sites_solution_hydrogens geom
_atom_sites_solution_primary dual
_audit_block_doi 10.5517/ccdc.csd.cc25bxfw
_audit_creation_date 2020-04-24
_audit_creation_method
;
Olex2 1.2
(compiled 2018.05.29 svn.r3508 for OlexSys, GUI svn.r5506)
;
_audit_update_record
;
2020-05-28 deposited with the CCDC.	2020-07-21 downloaded from the CCDC.
;
_cell_angle_alpha 90
_cell_angle_beta 90
_cell_angle_gamma 90
_cell_formula_units_Z 4
_cell_length_a 17.1022(9)
_cell_length_b 10.7274(5)
_cell_length_c 10.7037(5)
_cell_measurement_reflns_used 9910
_cell_measurement_temperature 100
_cell_measurement_theta_max 27.098
_cell_measurement_theta_min 2.241
_cell_volume 1963.72(17)
_computing_cell_refinement 'SAINT V8.40A (?, 2016)'
_computing_data_reduction 'SAINT V8.40A (?, 2016)'
_computing_molecular_graphics 'Olex2 (Dolomanov et al., 2009)'
_computing_publication_material 'Olex2 (Dolomanov et al., 2009)'
_computing_structure_refinement 'ShelXL (Sheldrick, 2015)'
_computing_structure_solution 'ShelXT (Sheldrick, 2015)'
_diffrn_ambient_temperature 100.03
_diffrn_measured_fraction_theta_full 1.000
_diffrn_measured_fraction_theta_max 1.000
_diffrn_measurement_device_type 'Bruker APEX-II CCD'
_diffrn_measurement_method '\f and \w scans'
_diffrn_radiation_type MoK\a
_diffrn_radiation_wavelength 0.71073
_diffrn_reflns_av_R_equivalents 0.0421
_diffrn_reflns_av_unetI/netI 0.0160
_diffrn_reflns_Laue_measured_fraction_full 1.000
_diffrn_reflns_Laue_measured_fraction_max 1.000
_diffrn_reflns_limit_h_max 21
_diffrn_reflns_limit_h_min -21
_diffrn_reflns_limit_k_max 13
_diffrn_reflns_limit_k_min -13
_diffrn_reflns_limit_l_max 13
_diffrn_reflns_limit_l_min -13
_diffrn_reflns_number 63288
_diffrn_reflns_point_group_measured_fraction_full 1.000
_diffrn_reflns_point_group_measured_fraction_max 1.000
_diffrn_reflns_theta_full 25.242
_diffrn_reflns_theta_max 27.098
_diffrn_reflns_theta_min 2.241
_diffrn_standards_number 0
_exptl_absorpt_coefficient_mu 1.135
_exptl_absorpt_correction_T_max 0.7456
_exptl_absorpt_correction_T_min 0.7246
_exptl_absorpt_correction_type multi-scan
_exptl_absorpt_process_details
'SADABS-2016/2 (Bruker,2016/2) was used for absorption correction. wR2(int) was 0.0863 before and 0.0597 after correction. The Ratio of minimum to maximum transmission is 0.9718. The \l/2 correction factor is Not present.'
_exptl_crystal_colour 'clear colourless'
_exptl_crystal_colour_lustre clear
_exptl_crystal_colour_primary colourless
_exptl_crystal_density_diffrn 1.572
_exptl_crystal_description block
_exptl_crystal_F_000 936
_exptl_crystal_preparation 'suitable crystal prepared in perfluoroether oil'
_exptl_crystal_recrystallization_method 'mild solution approach'
_exptl_crystal_size_max 0.15
_exptl_crystal_size_mid 0.15
_exptl_crystal_size_min 0.15
_refine_diff_density_max 0.237
_refine_diff_density_min -0.420
_refine_diff_density_rms 0.049
_refine_ls_abs_structure_details
;
 Refined as an inversion twin.
;
_refine_ls_abs_structure_Flack 0.09(2)
_refine_ls_extinction_method none
_refine_ls_goodness_of_fit_ref 1.125
_refine_ls_hydrogen_treatment constr
_refine_ls_matrix_type full
_refine_ls_number_parameters 245
_refine_ls_number_reflns 4336
_refine_ls_number_restraints 1
_refine_ls_restrained_S_all 1.125
_refine_ls_R_factor_all 0.0175
_refine_ls_R_factor_gt 0.0153
_refine_ls_shift/su_max 0.001
_refine_ls_shift/su_mean 0.000
_refine_ls_structure_factor_coef Fsqd
_refine_ls_weighting_details 'w=1/[\s^2^(Fo^2^)+(0.0154P)^2^+0.5777P] where P=(Fo^2^+2Fc^2^)/3'
_refine_ls_weighting_scheme calc
_refine_ls_wR_factor_gt 0.0355
_refine_ls_wR_factor_ref 0.0377
_reflns_Friedel_coverage 0.898
_reflns_Friedel_fraction_full 1.000
_reflns_Friedel_fraction_max 1.000
_reflns_number_gt 4178
_reflns_number_total 4336
_reflns_threshold_expression 'I > 2\s(I)'
_cod_data_source_file d0dt01968b2.cif
_cod_data_source_block mo_burst101_0ma_a
_cod_depositor_comments 'Adding full bibliography for 7704933.cif.'
_cod_database_code 7704933
_shelx_shelxl_version_number 2017/1
_shelx_space_group_comment
;
The symmetry employed for this shelxl refinement is uniquely defined
by the following loop, which should always be used as a source of
symmetry information in preference to the above space-group names.
They are only intended as comments.
;
_shelx_estimated_absorpt_t_max 0.848
_shelx_estimated_absorpt_t_min 0.848
_olex2_refinement_description
;
1. Twinned data refinement
 Scales: 0.91(2)
 0.09(2)
2. Fixed Uiso
 At 1.2 times of:
  All C(H,H) groups
3.a Secondary CH2 refined with riding coordinates:
 C9(H9A,H9B), C2(H2A,H2B), C1(H1A,H1B), C5(H5A,H5B), C8(H8A,H8B), C7(H7A,H7B),
 C10(H10A,H10B), C4(H4A,H4B), C3(H3A,H3B), C6(H6A,H6B)
;
_olex2_exptl_crystal_mounting_method 'on microloop sample holder'
_olex2_submission_original_sample_id C16H20CdN10
_olex2_submission_special_instructions 'No special instructions were received'

loop_
_space_group_symop_operation_xyz
'x, y, z'
'-x, -y, z+1/2'
'x+1/2, -y+1/2, z'
'-x+1/2, y+1/2, z+1/2'

loop_
_atom_site_label
_atom_site_type_symbol
_atom_site_fract_x
_atom_site_fract_y
_atom_site_fract_z
_atom_site_U_iso_or_equiv
_atom_site_adp_type
_atom_site_occupancy
_atom_site_site_symmetry_order
_atom_site_calc_flag
_atom_site_refinement_flags_posn
_atom_site_refinement_flags_adp
_atom_site_refinement_flags_occupancy
_atom_site_disorder_assembly
_atom_site_disorder_group
Cd1 Cd 0.34423(2) 0.73561(2) 0.39008(3) 0.01593(5) Uani 1 1 d . . . . .
N1 N 0.51898(12) 0.25041(18) 0.3764(4) 0.0191(6) Uani 1 1 d . . . . .
N3 N 0.23836(15) 0.4016(2) 0.5486(2) 0.0286(5) Uani 1 1 d . . . . .
C9 C 0.38273(16) 0.1615(3) 0.3990(4) 0.0310(6) Uani 1 1 d . . . . .
H9A H 0.346594 0.098549 0.363725 0.037 Uiso 1 1 calc R . . . .
H9B H 0.357371 0.244126 0.391675 0.037 Uiso 1 1 calc R . . . .
C16 C 0.52649(16) 0.8371(2) 0.4371(3) 0.0206(5) Uani 1 1 d . . . . .
N4 N 0.34393(14) 0.5517(3) 0.5068(2) 0.0257(5) Uani 1 1 d . . . . .
N9 N 0.58966(13) 0.9034(2) 0.4226(3) 0.0365(9) Uani 1 1 d . . . . .
C15 C 0.65411(13) 0.8523(2) 0.3808(5) 0.0246(6) Uani 1 1 d . . . . .
C2 C 0.55105(15) 0.4775(2) 0.4030(4) 0.0253(6) Uani 1 1 d . . . . .
H2A H 0.560505 0.467089 0.493620 0.030 Uiso 1 1 calc R . . . .
H2B H 0.530411 0.562568 0.389071 0.030 Uiso 1 1 calc R . . . .
C12 C 0.29360(17) 0.4835(3) 0.5310(2) 0.0213(5) Uani 1 1 d . . . . .
C1 C 0.49144(16) 0.3832(2) 0.3603(2) 0.0234(6) Uani 1 1 d . . . . .
H1A H 0.479387 0.397924 0.271033 0.028 Uiso 1 1 calc R . . . .
H1B H 0.442579 0.395163 0.408417 0.028 Uiso 1 1 calc R . . . .
C11 C 0.19932(16) 0.3998(2) 0.6532(3) 0.0211(5) Uani 1 1 d . . . . .
N10 N 0.46742(14) 0.7885(2) 0.4545(2) 0.0239(5) Uani 1 1 d . . . . .
C5 C 0.59395(16) 0.2350(3) 0.3026(3) 0.0257(6) Uani 1 1 d . . . . .
H5A H 0.582422 0.245765 0.212587 0.031 Uiso 1 1 calc R . . . .
H5B H 0.614078 0.149354 0.314808 0.031 Uiso 1 1 calc R . . . .
C8 C 0.39692(19) 0.1326(3) 0.5362(3) 0.0342(7) Uani 1 1 d . . . . .
H8A H 0.414124 0.044936 0.545182 0.041 Uiso 1 1 calc R . . . .
H8B H 0.347629 0.143082 0.583499 0.041 Uiso 1 1 calc R . . . .
C7 C 0.4594(2) 0.2195(3) 0.5893(3) 0.0299(7) Uani 1 1 d . . . . .
H7A H 0.438950 0.305786 0.591231 0.036 Uiso 1 1 calc R . . . .
H7B H 0.471547 0.194409 0.676217 0.036 Uiso 1 1 calc R . . . .
C10 C 0.45798(17) 0.1617(3) 0.3238(3) 0.0263(6) Uani 1 1 d . . . . .
H10A H 0.446108 0.185836 0.236597 0.032 Uiso 1 1 calc R . . . .
H10B H 0.479814 0.076232 0.322479 0.032 Uiso 1 1 calc R . . . .
N8 N 0.71296(13) 0.8175(3) 0.3431(3) 0.0311(6) Uani 1 1 d . . . . .
C4 C 0.65668(16) 0.3277(3) 0.3408(3) 0.0287(6) Uani 1 1 d . . . . .
H4A H 0.702785 0.317270 0.285827 0.034 Uiso 1 1 calc R . . . .
H4B H 0.673279 0.309880 0.427567 0.034 Uiso 1 1 calc R . . . .
C3 C 0.62790(19) 0.4622(3) 0.3325(3) 0.0305(6) Uani 1 1 d . . . . .
H3A H 0.667712 0.518759 0.368592 0.037 Uiso 1 1 calc R . . . .
H3B H 0.620312 0.485380 0.243816 0.037 Uiso 1 1 calc R . . . .
C6 C 0.53346(18) 0.2156(3) 0.5117(3) 0.0225(6) Uani 1 1 d . . . . .
H6A H 0.572223 0.273833 0.547902 0.027 Uiso 1 1 calc R . . . .
H6B H 0.555894 0.130576 0.515305 0.027 Uiso 1 1 calc R . . . .
N2 N 0.15985(14) 0.3899(2) 0.7408(2) 0.0237(5) Uani 1 1 d . . . . .
N7 N 0.29155(15) 0.8482(2) 0.5511(2) 0.0279(5) Uani 1 1 d . . . . .
C14 C 0.23797(17) 0.8779(3) 0.6096(3) 0.0234(6) Uani 1 1 d . . . . .
C13 C 0.15085(15) 1.0096(3) 0.7004(3) 0.0191(5) Uani 1 1 d . . . . .
N6 N 0.17649(17) 0.8978(2) 0.6789(3) 0.0343(6) Uani 1 1 d . . . . .
N5 N 0.12007(14) 1.1025(2) 0.7262(2) 0.0198(5) Uani 1 1 d . . . . .

loop_
_atom_site_aniso_label
_atom_site_aniso_U_11
_atom_site_aniso_U_22
_atom_site_aniso_U_33
_atom_site_aniso_U_23
_atom_site_aniso_U_13
_atom_site_aniso_U_12
Cd1 0.01002(7) 0.02030(8) 0.01747(8) -0.00055(18) 0.00135(12) 0.00001(5)
N1 0.0184(9) 0.0200(9) 0.0188(18) -0.0029(11) -0.0038(12) 0.0040(7)
N3 0.0348(14) 0.0274(13) 0.0236(12) -0.0035(10) 0.0052(11) -0.0088(11)
C9 0.0237(12) 0.0282(12) 0.0410(17) -0.009(2) 0.0005(18) -0.0030(10)
C16 0.0187(13) 0.0182(12) 0.0248(12) -0.0048(10) -0.0022(10) 0.0054(11)
N4 0.0257(13) 0.0284(14) 0.0229(13) 0.0041(11) 0.0046(10) -0.0001(10)
N9 0.0156(11) 0.0226(11) 0.071(3) -0.0111(12) 0.0069(11) -0.0017(9)
C15 0.0175(11) 0.0219(10) 0.0345(17) 0.003(2) -0.0043(14) -0.0029(9)
C2 0.0304(13) 0.0184(10) 0.0272(16) -0.0001(15) -0.0018(15) 0.0035(9)
C12 0.0247(14) 0.0227(13) 0.0165(12) -0.0009(10) 0.0023(11) 0.0048(11)
C1 0.0251(13) 0.0204(12) 0.0245(17) 0.0017(9) -0.0029(10) 0.0081(10)
C11 0.0231(14) 0.0162(12) 0.0239(14) -0.0009(11) -0.0044(11) -0.0038(10)
N10 0.0157(12) 0.0253(12) 0.0309(13) -0.0027(10) -0.0004(10) 0.0009(10)
C5 0.0196(15) 0.0309(16) 0.0266(15) -0.0068(12) 0.0021(11) 0.0053(11)
C8 0.0335(17) 0.0288(16) 0.0404(18) -0.0017(14) 0.0084(14) -0.0040(13)
C7 0.0390(18) 0.0286(15) 0.0221(14) -0.0011(12) 0.0027(13) -0.0029(13)
C10 0.0265(15) 0.0253(15) 0.0270(15) -0.0089(12) -0.0075(12) 0.0025(11)
N8 0.0131(11) 0.0423(15) 0.0380(14) -0.0019(11) -0.0004(10) 0.0016(11)
C4 0.0189(14) 0.0336(16) 0.0337(14) -0.0024(12) 0.0005(12) 0.0029(12)
C3 0.0309(16) 0.0316(16) 0.0291(15) 0.0040(13) 0.0021(13) -0.0051(13)
C6 0.0288(15) 0.0201(13) 0.0187(13) -0.0007(10) -0.0055(11) 0.0022(11)
N2 0.0234(13) 0.0226(12) 0.0251(13) 0.0036(9) -0.0002(10) -0.0050(10)
N7 0.0238(13) 0.0316(13) 0.0284(14) -0.0061(11) 0.0057(11) 0.0052(11)
C14 0.0250(15) 0.0212(14) 0.0240(14) 0.0010(10) 0.0003(12) 0.0025(11)
C13 0.0162(13) 0.0234(14) 0.0177(13) 0.0030(11) 0.0033(10) -0.0019(10)
N6 0.0378(15) 0.0196(12) 0.0455(16) 0.0039(11) 0.0249(13) 0.0063(11)
N5 0.0192(11) 0.0206(11) 0.0197(11) -0.0009(9) -0.0010(9) 0.0016(10)

loop_
_atom_type_symbol
_atom_type_description
_atom_type_scat_dispersion_real
_atom_type_scat_dispersion_imag
_atom_type_scat_source
C C 0.0033 0.0016 'International Tables Vol C Tables 4.2.6.8 and 6.1.1.4'
H H 0.0000 0.0000 'International Tables Vol C Tables 4.2.6.8 and 6.1.1.4'
Cd Cd -0.8075 1.2024 'International Tables Vol C Tables 4.2.6.8 and 6.1.1.4'
N N 0.0061 0.0033 'International Tables Vol C Tables 4.2.6.8 and 6.1.1.4'

loop_
_geom_angle_atom_site_label_1
_geom_angle_atom_site_label_2
_geom_angle_atom_site_label_3
_geom_angle
_geom_angle_site_symmetry_1
_geom_angle_site_symmetry_3
_geom_angle_publ_flag
N4 Cd1 N8 84.75(9) . 3_465 ?
N4 Cd1 N5 83.46(9) . 4_544 ?
N10 Cd1 N4 92.89(9) . . ?
N10 Cd1 N8 174.66(9) . 3_465 ?
N10 Cd1 N2 93.37(9) . 4_554 ?
N10 Cd1 N7 90.26(9) . . ?
N10 Cd1 N5 97.87(9) . 4_544 ?
N2 Cd1 N4 168.21(9) 4_554 . ?
N2 Cd1 N8 89.81(9) 4_554 3_465 ?
N2 Cd1 N5 85.79(9) 4_554 4_544 ?
N7 Cd1 N4 92.43(9) . . ?
N7 Cd1 N8 85.06(9) . 3_465 ?
N7 Cd1 N2 97.53(9) . 4_554 ?
N7 Cd1 N5 171.05(9) . 4_544 ?
N5 Cd1 N8 86.64(9) 4_544 3_465 ?
C1 N1 C5 107.9(2) . . ?
C1 N1 C10 109.5(2) . . ?
C1 N1 C6 113.1(3) . . ?
C5 N1 C10 108.6(3) . . ?
C5 N1 C6 109.5(2) . . ?
C6 N1 C10 108.2(2) . . ?
C12 N3 C11 120.4(2) . . ?
H9A C9 H9B 107.9 . . ?
C8 C9 H9A 109.2 . . ?
C8 C9 H9B 109.2 . . ?
C10 C9 H9A 109.2 . . ?
C10 C9 H9B 109.2 . . ?
C10 C9 C8 112.1(3) . . ?
N10 C16 N9 173.6(3) . . ?
C12 N4 Cd1 130.9(2) . . ?
C16 N9 C15 120.7(2) . . ?
N8 C15 N9 174.3(3) . . ?
H2A C2 H2B 108.0 . . ?
C1 C2 H2A 109.4 . . ?
C1 C2 H2B 109.4 . . ?
C1 C2 C3 111.2(3) . . ?
C3 C2 H2A 109.4 . . ?
C3 C2 H2B 109.4 . . ?
N4 C12 N3 174.8(3) . . ?
N1 C1 H1A 109.0 . . ?
N1 C1 H1B 109.0 . . ?
C2 C1 N1 112.8(2) . . ?
C2 C1 H1A 109.0 . . ?
C2 C1 H1B 109.0 . . ?
H1A C1 H1B 107.8 . . ?
N2 C11 N3 173.4(3) . . ?
C16 N10 Cd1 150.6(2) . . ?
N1 C5 H5A 109.1 . . ?
N1 C5 H5B 109.1 . . ?
N1 C5 C4 112.7(2) . . ?
H5A C5 H5B 107.8 . . ?
C4 C5 H5A 109.1 . . ?
C4 C5 H5B 109.1 . . ?
C9 C8 H8A 109.6 . . ?
C9 C8 H8B 109.6 . . ?
C9 C8 C7 110.3(3) . . ?
H8A C8 H8B 108.1 . . ?
C7 C8 H8A 109.6 . . ?
C7 C8 H8B 109.6 . . ?
C8 C7 H7A 109.4 . . ?
C8 C7 H7B 109.4 . . ?
H7A C7 H7B 108.0 . . ?
C6 C7 C8 111.3(3) . . ?
C6 C7 H7A 109.4 . . ?
C6 C7 H7B 109.4 . . ?
N1 C10 H10A 109.0 . . ?
N1 C10 H10B 109.0 . . ?
C9 C10 N1 112.7(3) . . ?
C9 C10 H10A 109.0 . . ?
C9 C10 H10B 109.0 . . ?
H10A C10 H10B 107.8 . . ?
C15 N8 Cd1 146.6(3) . 3_565 ?
C5 C4 H4A 109.2 . . ?
C5 C4 H4B 109.2 . . ?
C5 C4 C3 112.0(2) . . ?
H4A C4 H4B 107.9 . . ?
C3 C4 H4A 109.2 . . ?
C3 C4 H4B 109.2 . . ?
C2 C3 C4 110.5(2) . . ?
C2 C3 H3A 109.5 . . ?
C2 C3 H3B 109.5 . . ?
C4 C3 H3A 109.5 . . ?
C4 C3 H3B 109.5 . . ?
H3A C3 H3B 108.1 . . ?
N1 C6 C7 112.4(2) . . ?
N1 C6 H6A 109.1 . . ?
N1 C6 H6B 109.1 . . ?
C7 C6 H6A 109.1 . . ?
C7 C6 H6B 109.1 . . ?
H6A C6 H6B 107.9 . . ?
C11 N2 Cd1 130.1(2) . 4_545 ?
C14 N7 Cd1 150.0(2) . . ?
N7 C14 N6 173.4(3) . . ?
N5 C13 N6 171.6(3) . . ?
C13 N6 C14 121.6(3) . . ?
C13 N5 Cd1 125.7(2) . 4 ?

loop_
_geom_bond_atom_site_label_1
_geom_bond_atom_site_label_2
_geom_bond_distance
_geom_bond_site_symmetry_2
_geom_bond_publ_flag
Cd1 N4 2.335(3) . ?
Cd1 N10 2.288(2) . ?
Cd1 N8 2.370(2) 3_465 ?
Cd1 N2 2.302(2) 4_554 ?
Cd1 N7 2.290(2) . ?
Cd1 N5 2.343(2) 4_544 ?
N1 C1 1.510(3) . ?
N1 C5 1.515(4) . ?
N1 C10 1.520(4) . ?
N1 C6 1.516(5) . ?
N3 C12 1.304(4) . ?
N3 C11 1.304(4) . ?
C9 H9A 0.9900 . ?
C9 H9B 0.9900 . ?
C9 C8 1.520(6) . ?
C9 C10 1.517(4) . ?
C16 N9 1.302(4) . ?
C16 N10 1.152(4) . ?
N4 C12 1.159(4) . ?
N9 C15 1.310(4) . ?
C15 N8 1.147(4) . ?
C2 H2A 0.9900 . ?
C2 H2B 0.9900 . ?
C2 C1 1.507(4) . ?
C2 C3 1.524(4) . ?
C1 H1A 0.9900 . ?
C1 H1B 0.9900 . ?
C11 N2 1.160(4) . ?
C5 H5A 0.9900 . ?
C5 H5B 0.9900 . ?
C5 C4 1.519(4) . ?
C8 H8A 0.9900 . ?
C8 H8B 0.9900 . ?
C8 C7 1.527(4) . ?
C7 H7A 0.9900 . ?
C7 H7B 0.9900 . ?
C7 C6 1.516(4) . ?
C10 H10A 0.9900 . ?
C10 H10B 0.9900 . ?
C4 H4A 0.9900 . ?
C4 H4B 0.9900 . ?
C4 C3 1.528(4) . ?
C3 H3A 0.9900 . ?
C3 H3B 0.9900 . ?
C6 H6A 0.9900 . ?
C6 H6B 0.9900 . ?
N7 C14 1.154(4) . ?
C14 N6 1.305(4) . ?
C13 N6 1.297(4) . ?
C13 N5 1.160(4) . ?

loop_
_twin_individual_id
_twin_individual_mass_fraction_refined
1 0.91(2)
2 0.09(2)
